data_4316593
loop_
_publ_author_name
'Ana de Bettencourt-Dias'
'Patrick S. Barber'
'Subha Viswanathan'
'Daniel T. de Lill'
'Alexandra Rollett'
'George Ling'
'Sultan Altun'

_publ_contact_author_address
;Department of Chemistry
University of Nevada, Reno
Reno, NV 89557-0216
;
_publ_contact_author_email abd@unr.edu
_publ_contact_author_fax 1(775)7846804
_publ_contact_author_name 'Ana de Bettencourt-Dias'
_publ_contact_author_phone 1(775)6828421
_publ_section_title
;
 Para-Derivatized Pybox Ligands As Sensitizers in Highly Luminescent
 Ln(III) Complexes
;
_journal_name_full 'Inorganic Chemistry'
_journal_page_first 8848
_journal_page_last 8861
_journal_paper_doi 10.1021/ic101034y
_journal_volume 49
_journal_year 2010
_chemical_formula_sum 'C11 H12 Br Eu N6 O12'
_chemical_formula_weight 652.14
_chemical_name_systematic
; 
 ? 
;
_space_group_IT_number 14
_symmetry_cell_setting monoclinic
_symmetry_space_group_name_Hall '-P 2ybc'
_symmetry_space_group_name_H-M 'P 1 21/c 1'
_atom_sites_solution_hydrogens geom
_atom_sites_solution_primary direct
_atom_sites_solution_secondary difmap
_audit_creation_method SHELXL-97
_cell_angle_alpha 90.00
_cell_angle_beta 100.25(3)
_cell_angle_gamma 90.00
_cell_formula_units_Z 4
_cell_length_a 11.649(2)
_cell_length_b 8.3914(17)
_cell_length_c 20.320(4)
_cell_measurement_reflns_used 5364
_cell_measurement_temperature 96(2)
_cell_measurement_theta_max 28.244
_cell_measurement_theta_min 2.1995
_cell_volume 1954.6(7)
_computing_cell_refinement 'Bruker SMART'
_computing_data_collection 'Bruker SMART'
_computing_data_reduction 'Bruker SAINT'
_computing_molecular_graphics 'Bruker SHELXTL'
_computing_publication_material 'Bruker SHELXTL'
_computing_structure_refinement 'SHELXL-97 (Sheldrick, 1997)'
_computing_structure_solution 'SHELXS-97 (Sheldrick, 1990)'
_diffrn_ambient_temperature 96(2)
_diffrn_detector_area_resol_mean 8.3
_diffrn_measured_fraction_theta_full 0.996
_diffrn_measured_fraction_theta_max 0.996
_diffrn_measurement_device_type 'APEX CCD detector'
_diffrn_measurement_method 'Phi and omega scans'
_diffrn_radiation_monochromator graphite
_diffrn_radiation_source 'fine-focus sealed tube'
_diffrn_radiation_type MoK\a
_diffrn_radiation_wavelength 0.71073
_diffrn_reflns_av_R_equivalents 0.0422
_diffrn_reflns_av_sigmaI/netI 0.0333
_diffrn_reflns_limit_h_max 15
_diffrn_reflns_limit_h_min -15
_diffrn_reflns_limit_k_max 11
_diffrn_reflns_limit_k_min -11
_diffrn_reflns_limit_l_max 27
_diffrn_reflns_limit_l_min -27
_diffrn_reflns_number 20654
_diffrn_reflns_theta_full 28.25
_diffrn_reflns_theta_max 28.25
_diffrn_reflns_theta_min 2.04
_diffrn_standards_decay_% 0.001
_exptl_absorpt_coefficient_mu 5.329
_exptl_absorpt_correction_T_max 0.6178
_exptl_absorpt_correction_T_min 0.2978
_exptl_absorpt_correction_type multi-scan
_exptl_absorpt_process_details 'SADABS SHELXL-97 (Sheldrick, 1997)'
_exptl_crystal_colour colorless
_exptl_crystal_density_diffrn 2.216
_exptl_crystal_density_method 'not measured'
_exptl_crystal_description blocks
_exptl_crystal_F_000 1256
_exptl_crystal_size_max 0.30
_exptl_crystal_size_mid 0.28
_exptl_crystal_size_min 0.10
_refine_diff_density_max 2.581
_refine_diff_density_min -2.512
_refine_diff_density_rms 0.215
_refine_ls_extinction_method none
_refine_ls_goodness_of_fit_ref 1.046
_refine_ls_hydrogen_treatment mixed
_refine_ls_matrix_type full
_refine_ls_number_parameters 288
_refine_ls_number_reflns 4813
_refine_ls_number_restraints 0
_refine_ls_restrained_S_all 1.046
_refine_ls_R_factor_all 0.0414
_refine_ls_R_factor_gt 0.0385
_refine_ls_shift/su_max 0.002
_refine_ls_shift/su_mean 0.000
_refine_ls_structure_factor_coef Fsqd
_refine_ls_weighting_details 'calc w=1/[\s^2^(Fo^2^)+(0.0663P)^2^+10.3384P] where P=(Fo^2^+2Fc^2^)/3'
_refine_ls_weighting_scheme calc
_refine_ls_wR_factor_gt 0.1088
_refine_ls_wR_factor_ref 0.1112
_reflns_number_gt 4422
_reflns_number_total 4813
_reflns_threshold_expression >2sigma(I)
_cod_data_source_file ic101034y_si_002_2.cif
_cod_data_source_block p21overc-may232006a
_cod_depositor_comments
;
The following automatic conversions were performed:

'_symmetry_cell_setting' value 'Monoclinic' changed to 'monoclinic'
according to the built-in table from CIF Core dictionary named
'cif_core.dic' version 2.4.1 from 2010-06-29.

Automatic conversion script
Id: cif_fix_values 1646 2011-03-28 12:23:43Z adriana 
;
_cod_original_cell_volume 1954.5(7)
_cod_database_code 4316593

loop_
_symmetry_equiv_pos_as_xyz
'x, y, z'
'-x, y+1/2, -z+1/2'
'-x, -y, -z'
'x, -y-1/2, z-1/2'

loop_
_atom_site_label
_atom_site_type_symbol
_atom_site_fract_x
_atom_site_fract_y
_atom_site_fract_z
_atom_site_U_iso_or_equiv
_atom_site_adp_type
_atom_site_occupancy
_atom_site_symmetry_multiplicity
_atom_site_calc_flag
_atom_site_refinement_flags
_atom_site_disorder_assembly
_atom_site_disorder_group
C1 C 1.0246(4) 1.0480(6) 0.7992(2) 0.0202(9) Uani 1 1 d . . .
H1A H 1.0125 1.1643 0.7932 0.024 Uiso 1 1 calc R . .
H1B H 1.0177 0.9972 0.7547 0.024 Uiso 1 1 calc R . .
C2 C 1.1443(4) 1.0121(7) 0.8428(2) 0.0222(9) Uani 1 1 d . . .
H2A H 1.1885 0.9338 0.8207 0.027 Uiso 1 1 calc R . .
H2B H 1.1913 1.1105 0.8521 0.027 Uiso 1 1 calc R . .
C3 C 0.9992(4) 0.9270(5) 0.8917(2) 0.0146(8) Uani 1 1 d . . .
C4 C 0.9450(4) 0.8424(5) 0.9422(2) 0.0136(8) Uani 1 1 d . . .
C5 C 1.0098(4) 0.7685(5) 0.9981(2) 0.0147(8) Uani 1 1 d . . .
H5 H 1.093(5) 0.762(7) 1.004(3) 0.013(13) Uiso 1 1 d . . .
C6 C 0.9482(4) 0.6842(5) 1.0395(2) 0.0163(8) Uani 1 1 d . . .
C7 C 0.8280(4) 0.6800(6) 1.0264(2) 0.0174(8) Uani 1 1 d . . .
H7 H 0.776(6) 0.634(9) 1.047(3) 0.034(17) Uiso 1 1 d . . .
C8 C 0.7715(4) 0.7604(5) 0.9699(2) 0.0165(8) Uani 1 1 d . . .
C9 C 0.6439(4) 0.7655(6) 0.9483(2) 0.0205(9) Uani 1 1 d . . .
C10 C 0.4606(5) 0.6876(10) 0.9455(3) 0.0449(17) Uani 1 1 d . . .
H10A H 0.4012 0.7168 0.9727 0.054 Uiso 1 1 calc R . .
H10B H 0.4414 0.5815 0.9253 0.054 Uiso 1 1 calc R . .
C11 C 0.4677(4) 0.8142(8) 0.8913(3) 0.0324(12) Uani 1 1 d . . .
H11A H 0.4311 0.7752 0.8465 0.039 Uiso 1 1 calc R . .
H11B H 0.4291 0.9145 0.9009 0.039 Uiso 1 1 calc R . .
Eu1 Eu 0.718846(17) 0.94172(2) 0.812751(10) 0.01209(9) Uani 1 1 d . . .
N1 N 0.9402(3) 0.9791(5) 0.83740(19) 0.0156(7) Uani 1 1 d . . .
N2 N 0.8279(3) 0.8392(4) 0.92771(18) 0.0145(7) Uani 1 1 d . . .
N3 N 0.5947(3) 0.8376(5) 0.8956(2) 0.0210(8) Uani 1 1 d . . .
N4 N 0.7682(3) 1.0516(4) 0.68528(19) 0.0164(8) Uani 1 1 d . . .
N5 N 0.7348(3) 0.5948(5) 0.78794(19) 0.0159(7) Uani 1 1 d . . .
N6 N 0.6622(3) 1.2388(5) 0.87934(18) 0.0162(7) Uani 1 1 d . . .
O1 O 1.1140(3) 0.9459(4) 0.90461(17) 0.0193(7) Uani 1 1 d . . .
O2 O 0.5788(3) 0.6891(5) 0.98623(19) 0.0330(9) Uani 1 1 d . . .
O3 O 0.7563(3) 1.1462(4) 0.73227(16) 0.0184(6) Uani 1 1 d . . .
O4 O 0.7733(3) 0.9034(4) 0.69966(17) 0.0186(6) Uani 1 1 d . . .
O5 O 0.7748(3) 1.1005(5) 0.62933(17) 0.0253(7) Uani 1 1 d . . .
O6 O 0.8249(3) 0.6770(4) 0.80564(17) 0.0187(6) Uani 1 1 d . . .
O7 O 0.6381(3) 0.6711(4) 0.77852(19) 0.0241(7) Uani 1 1 d . . .
O8 O 0.7375(3) 0.4513(4) 0.77947(19) 0.0213(7) Uani 1 1 d . . .
O9 O 0.7536(3) 1.1565(4) 0.89881(17) 0.0210(7) Uani 1 1 d . . .
O10 O 0.5910(3) 1.1821(4) 0.82939(15) 0.0169(6) Uani 1 1 d . . .
O11 O 0.6432(3) 1.3627(4) 0.90655(18) 0.0264(8) Uani 1 1 d . . .
O12 O 0.5372(3) 0.9469(4) 0.73552(19) 0.0210(7) Uani 1 1 d . . .
Br1 Br 1.03169(5) 0.57338(6) 1.11125(3) 0.02841(14) Uani 1 1 d . . .

loop_
_atom_site_aniso_label
_atom_site_aniso_U_11
_atom_site_aniso_U_22
_atom_site_aniso_U_33
_atom_site_aniso_U_23
_atom_site_aniso_U_13
_atom_site_aniso_U_12
C1 0.022(2) 0.024(2) 0.016(2) 0.0016(17) 0.0075(17) -0.0041(17)
C2 0.019(2) 0.031(3) 0.018(2) 0.0019(19) 0.0077(17) -0.0053(19)
C3 0.0141(19) 0.0140(19) 0.016(2) -0.0035(15) 0.0043(15) -0.0017(15)
C4 0.0147(18) 0.0134(19) 0.0129(18) -0.0021(15) 0.0028(14) -0.0004(15)
C5 0.0150(19) 0.015(2) 0.0140(18) -0.0005(16) 0.0015(15) 0.0003(15)
C6 0.020(2) 0.0153(19) 0.0116(18) 0.0029(15) -0.0029(15) 0.0011(16)
C7 0.019(2) 0.018(2) 0.0153(19) 0.0038(16) 0.0036(16) -0.0026(17)
C8 0.0168(19) 0.016(2) 0.017(2) 0.0020(16) 0.0037(15) -0.0029(16)
C9 0.018(2) 0.026(2) 0.018(2) 0.0062(18) 0.0046(16) -0.0031(17)
C10 0.021(2) 0.073(5) 0.039(3) 0.024(3) 0.000(2) -0.008(3)
C11 0.016(2) 0.051(4) 0.030(3) 0.014(2) 0.0034(19) -0.004(2)
Eu1 0.01327(13) 0.01067(13) 0.01187(13) 0.00119(6) 0.00099(8) -0.00059(7)
N1 0.0183(17) 0.0149(16) 0.0146(17) -0.0009(14) 0.0056(14) -0.0032(14)
N2 0.0144(16) 0.0147(17) 0.0149(16) 0.0007(13) 0.0037(13) -0.0013(13)
N3 0.0140(17) 0.025(2) 0.0228(19) 0.0071(16) 0.0008(14) -0.0032(15)
N4 0.0205(19) 0.015(2) 0.0136(18) 0.0000(13) 0.0037(15) 0.0024(13)
N5 0.0192(18) 0.0134(17) 0.0159(17) 0.0007(14) 0.0049(14) 0.0003(14)
N6 0.0212(18) 0.0159(17) 0.0115(16) 0.0021(13) 0.0031(13) -0.0004(14)
O1 0.0156(15) 0.0263(18) 0.0164(16) 0.0007(12) 0.0043(12) -0.0017(12)
O2 0.0181(16) 0.054(3) 0.0267(18) 0.0196(18) 0.0037(14) -0.0081(17)
O3 0.0281(17) 0.0127(14) 0.0153(15) -0.0023(12) 0.0069(12) 0.0001(12)
O4 0.0250(17) 0.0138(15) 0.0171(15) 0.0007(12) 0.0035(12) 0.0034(12)
O5 0.037(2) 0.0265(18) 0.0147(16) 0.0057(14) 0.0101(14) 0.0088(16)
O6 0.0185(15) 0.0154(15) 0.0221(16) 0.0016(12) 0.0031(12) -0.0001(12)
O7 0.0172(15) 0.0135(15) 0.041(2) -0.0005(14) 0.0023(14) 0.0003(12)
O8 0.0274(18) 0.0110(15) 0.0269(18) -0.0027(12) 0.0084(14) 0.0004(12)
O9 0.0198(15) 0.0200(16) 0.0206(16) -0.0018(13) -0.0033(12) 0.0016(13)
O10 0.0183(14) 0.0169(15) 0.0144(14) -0.0017(12) -0.0002(11) -0.0002(12)
O11 0.036(2) 0.0211(17) 0.0219(17) -0.0085(14) 0.0059(14) 0.0050(15)
O12 0.0166(15) 0.0145(16) 0.0285(19) -0.0050(12) -0.0051(13) 0.0030(11)
Br1 0.0302(3) 0.0305(3) 0.0233(3) 0.00510(19) 0.0015(2) 0.0019(2)

loop_
_atom_type_symbol
_atom_type_description
_atom_type_scat_dispersion_real
_atom_type_scat_dispersion_imag
_atom_type_scat_source
C C 0.0033 0.0016 'International Tables Vol C Tables 4.2.6.8 and 6.1.1.4'
H H 0.0000 0.0000 'International Tables Vol C Tables 4.2.6.8 and 6.1.1.4'
N N 0.0061 0.0033 'International Tables Vol C Tables 4.2.6.8 and 6.1.1.4'
O O 0.0106 0.0060 'International Tables Vol C Tables 4.2.6.8 and 6.1.1.4'
Br Br -0.2901 2.4595 'International Tables Vol C Tables 4.2.6.8 and 6.1.1.4'
Eu Eu -0.1578 3.6682 'International Tables Vol C Tables 4.2.6.8 and 6.1.1.4'

loop_
_geom_angle_atom_site_label_1
_geom_angle_atom_site_label_2
_geom_angle_atom_site_label_3
_geom_angle
_geom_angle_site_symmetry_1
_geom_angle_site_symmetry_3
_geom_angle_publ_flag
N1 C1 C2 103.9(4) . . ?
N1 C1 H1A 111.0 . . ?
C2 C1 H1A 111.0 . . ?
N1 C1 H1B 111.0 . . ?
C2 C1 H1B 111.0 . . ?
H1A C1 H1B 109.0 . . ?
O1 C2 C1 103.5(4) . . ?
O1 C2 H2A 111.1 . . ?
C1 C2 H2A 111.1 . . ?
O1 C2 H2B 111.1 . . ?
C1 C2 H2B 111.1 . . ?
H2A C2 H2B 109.0 . . ?
N1 C3 O1 120.1(4) . . ?
N1 C3 C4 122.4(4) . . ?
O1 C3 C4 117.4(4) . . ?
N2 C4 C5 123.5(4) . . ?
N2 C4 C3 113.5(4) . . ?
C5 C4 C3 122.9(4) . . ?
C6 C5 C4 117.1(4) . . ?
C6 C5 H5 121(3) . . ?
C4 C5 H5 121(3) . . ?
C7 C6 C5 120.8(4) . . ?
C7 C6 Br1 120.8(3) . . ?
C5 C6 Br1 118.4(3) . . ?
C6 C7 C8 117.5(4) . . ?
C6 C7 H7 133(4) . . ?
C8 C7 H7 110(4) . . ?
N2 C8 C7 123.5(4) . . ?
N2 C8 C9 112.2(4) . . ?
C7 C8 C9 124.3(4) . . ?
N3 C9 O2 119.7(4) . . ?
N3 C9 C8 122.9(4) . . ?
O2 C9 C8 117.4(4) . . ?
O2 C10 C11 103.4(4) . . ?
O2 C10 H10A 111.1 . . ?
C11 C10 H10A 111.1 . . ?
O2 C10 H10B 111.1 . . ?
C11 C10 H10B 111.1 . . ?
H10A C10 H10B 109.1 . . ?
N3 C11 C10 103.3(4) . . ?
N3 C11 H11A 111.1 . . ?
C10 C11 H11A 111.1 . . ?
N3 C11 H11B 111.1 . . ?
C10 C11 H11B 111.1 . . ?
H11A C11 H11B 109.1 . . ?
O12 Eu1 O3 78.05(12) . . ?
O12 Eu1 O9 117.37(11) . . ?
O3 Eu1 O9 86.35(11) . . ?
O12 Eu1 O7 65.92(11) . . ?
O3 Eu1 O7 123.28(12) . . ?
O9 Eu1 O7 148.74(12) . . ?
O12 Eu1 O4 74.99(12) . . ?
O3 Eu1 O4 51.54(11) . . ?
O9 Eu1 O4 134.30(12) . . ?
O7 Eu1 O4 76.91(12) . . ?
O12 Eu1 N1 150.10(13) . . ?
O3 Eu1 N1 75.69(12) . . ?
O9 Eu1 N1 75.04(12) . . ?
O7 Eu1 N1 118.70(12) . . ?
O4 Eu1 N1 77.56(12) . . ?
O12 Eu1 O6 110.94(11) . . ?
O3 Eu1 O6 115.02(11) . . ?
O9 Eu1 O6 130.33(11) . . ?
O7 Eu1 O6 50.15(11) . . ?
O4 Eu1 O6 68.52(11) . . ?
N1 Eu1 O6 68.72(11) . . ?
O12 Eu1 N3 84.30(13) . . ?
O3 Eu1 N3 149.55(12) . . ?
O9 Eu1 N3 79.96(13) . . ?
O7 Eu1 N3 69.26(13) . . ?
O4 Eu1 N3 145.32(13) . . ?
N1 Eu1 N3 125.52(12) . . ?
O6 Eu1 N3 94.36(12) . . ?
O12 Eu1 O10 66.85(10) . . ?
O3 Eu1 O10 73.46(11) . . ?
O9 Eu1 O10 50.58(10) . . ?
O7 Eu1 O10 123.42(11) . . ?
O4 Eu1 O10 117.94(10) . . ?
N1 Eu1 O10 117.82(11) . . ?
O6 Eu1 O10 171.02(10) . . ?
N3 Eu1 O10 76.85(12) . . ?
O12 Eu1 N2 145.77(12) . . ?
O3 Eu1 N2 135.36(11) . . ?
O9 Eu1 N2 67.44(11) . . ?
O7 Eu1 N2 92.79(12) . . ?
O4 Eu1 N2 128.13(11) . . ?
N1 Eu1 N2 63.25(12) . . ?
O6 Eu1 N2 66.40(11) . . ?
N3 Eu1 N2 62.55(12) . . ?
O10 Eu1 N2 110.13(11) . . ?
O12 Eu1 N4 72.69(13) . . ?
O3 Eu1 N4 25.71(10) . . ?
O9 Eu1 N4 111.29(11) . . ?
O7 Eu1 N4 99.45(12) . . ?
O4 Eu1 N4 26.02(10) . . ?
N1 Eu1 N4 77.45(12) . . ?
O6 Eu1 N4 92.93(11) . . ?
N3 Eu1 N4 156.96(12) . . ?
O10 Eu1 N4 94.57(10) . . ?
N2 Eu1 N4 139.87(11) . . ?
O12 Eu1 N5 88.93(11) . . ?
O3 Eu1 N5 123.18(10) . . ?
O9 Eu1 N5 145.21(11) . . ?
O7 Eu1 N5 25.30(10) . . ?
O4 Eu1 N5 71.64(11) . . ?
N1 Eu1 N5 93.56(12) . . ?
O6 Eu1 N5 24.87(10) . . ?
N3 Eu1 N5 80.60(12) . . ?
O10 Eu1 N5 148.16(10) . . ?
N2 Eu1 N5 78.03(11) . . ?
N4 Eu1 N5 97.58(10) . . ?
C3 N1 C1 106.5(4) . . ?
C3 N1 Eu1 120.0(3) . . ?
C1 N1 Eu1 133.5(3) . . ?
C4 N2 C8 117.5(4) . . ?
C4 N2 Eu1 120.4(3) . . ?
C8 N2 Eu1 121.4(3) . . ?
C9 N3 C11 106.4(4) . . ?
C9 N3 Eu1 119.5(3) . . ?
C11 N3 Eu1 133.0(3) . . ?
O5 N4 O3 121.5(4) . . ?
O5 N4 O4 122.1(4) . . ?
O3 N4 O4 116.4(4) . . ?
O5 N4 Eu1 172.3(3) . . ?
O3 N4 Eu1 57.4(2) . . ?
O4 N4 Eu1 59.6(2) . . ?
O8 N5 O6 122.9(4) . . ?
O8 N5 O7 121.2(4) . . ?
O6 N5 O7 115.9(4) . . ?
O8 N5 Eu1 177.1(3) . . ?
O6 N5 Eu1 59.1(2) . . ?
O7 N5 Eu1 56.9(2) . . ?
O11 N6 O9 122.2(4) . . ?
O11 N6 O10 122.2(4) . . ?
O9 N6 O10 115.6(4) . . ?
O11 N6 Eu1 177.5(3) . . ?
O9 N6 Eu1 56.2(2) . . ?
O10 N6 Eu1 59.5(2) . . ?
C3 O1 C2 105.2(4) . . ?
C9 O2 C10 104.4(4) . . ?
N4 O3 Eu1 96.9(2) . . ?
N4 O4 Eu1 94.3(2) . . ?
N5 O6 Eu1 96.1(2) . . ?
N5 O7 Eu1 97.8(2) . . ?
N6 O9 Eu1 98.7(2) . . ?
N6 O10 Eu1 95.0(2) . . ?

loop_
_geom_bond_atom_site_label_1
_geom_bond_atom_site_label_2
_geom_bond_distance
_geom_bond_site_symmetry_2
_geom_bond_publ_flag
C1 N1 1.474(6) . ?
C1 C2 1.542(7) . ?
C1 H1A 0.9900 . ?
C1 H1B 0.9900 . ?
C2 O1 1.473(6) . ?
C2 H2A 0.9900 . ?
C2 H2B 0.9900 . ?
C3 N1 1.269(6) . ?
C3 O1 1.326(5) . ?
C3 C4 1.480(6) . ?
C4 N2 1.343(5) . ?
C4 C5 1.393(6) . ?
C5 C6 1.392(6) . ?
C5 H5 0.96(6) . ?
C6 C7 1.379(6) . ?
C6 Br1 1.852(4) . ?
C7 C8 1.392(6) . ?
C7 H7 0.88(7) . ?
C8 N2 1.343(6) . ?
C8 C9 1.474(6) . ?
C9 N3 1.274(6) . ?
C9 O2 1.337(5) . ?
C10 O2 1.475(6) . ?
C10 C11 1.543(8) . ?
C10 H10A 0.9900 . ?
C10 H10B 0.9900 . ?
C11 N3 1.479(6) . ?
C11 H11A 0.9900 . ?
C11 H11B 0.9900 . ?
Eu1 O12 2.400(3) . ?
Eu1 O3 2.462(3) . ?
Eu1 O9 2.493(3) . ?
Eu1 O7 2.509(3) . ?
Eu1 O4 2.511(3) . ?
Eu1 N1 2.557(4) . ?
Eu1 O6 2.558(3) . ?
Eu1 N3 2.561(4) . ?
Eu1 O10 2.565(3) . ?
Eu1 N2 2.599(4) . ?
Eu1 N4 2.902(4) . ?
Eu1 N5 2.966(4) . ?
N4 O5 1.224(5) . ?
N4 O3 1.268(5) . ?
N4 O4 1.277(5) . ?
N5 O8 1.218(5) . ?
N5 O6 1.254(5) . ?
N5 O7 1.279(5) . ?
N6 O11 1.216(5) . ?
N6 O9 1.272(5) . ?
N6 O10 1.282(5) . ?
